data_4116506
loop_
_publ_author_name
'I. Lopes'
'G. Y. Lin'
'A. Domingos'
'R. McDonald'
'N. Marques'
'J. Takats'

_publ_section_title
;
 Unprecedented Transformation of a Hydrotris(pyrazolyl)borate Ligand at a
 Metal Center: Synthesis and Rearrangement of the First Mixed Tp/Cp
 Lanthanide Complex, Sm(TpMe2)2(Cp)
;
_journal_name_full 'Journal of the American Chemical Society'
_journal_page_first 8110
_journal_page_last 8111
_journal_paper_doi 10.1021/ja984227u
_journal_volume 121
_journal_year 1999
_chemical_formula_structural Sm[HB(3,5-Me2pz)2(C5H4)](TpMe2)
_chemical_formula_sum 'C33.5 H45 B2 N10 Sm'
_chemical_formula_weight 759.77
_chemical_name_systematic
; 
 ? 
;
_space_group_IT_number 14
_symmetry_cell_setting monoclinic
_symmetry_space_group_name_Hall '-P 2ybc'
_symmetry_space_group_name_H-M 'P 1 21/c 1'
_atom_sites_solution_hydrogens geom
_atom_sites_solution_primary direct
_atom_sites_solution_secondary difmap
_audit_creation_method SHELXL
_cell_angle_alpha 90.00
_cell_angle_beta 93.725(10)
_cell_angle_gamma 90.00
_cell_formula_units_Z 4
_cell_length_a 8.3256(9)
_cell_length_b 20.008(2)
_cell_length_c 21.468(2)
_cell_measurement_reflns_used 25
_cell_measurement_temperature 293(2)
_cell_measurement_theta_max 14.0
_cell_measurement_theta_min 7.6
_cell_volume 3568.6(6)
_computing_cell_refinement 'CAD4 software(Enraf-Nonius,1989)'
_computing_data_collection 'CAD4 software(Enraf-Nonius,1989)'
_computing_data_reduction process-MOLEN(Fair,1990)
_computing_molecular_graphics ORTEP(Johnson,1976)
_computing_structure_refinement 'SHELXL-93 (Sheldrick, 1993)'
_computing_structure_solution 'SHELXS-86 (Sheldrick, 1990)'
_diffrn_ambient_temperature 293(2)
_diffrn_measurement_device 'CAD4-Enraf Nonius'
_diffrn_measurement_method '\w/2\q scan'
_diffrn_radiation_monochromator graphite
_diffrn_radiation_source 'fine-focus sealed tube'
_diffrn_radiation_type MoK\a
_diffrn_radiation_wavelength 0.71073
_diffrn_reflns_av_R_equivalents 0.0449
_diffrn_reflns_av_sigmaI/netI 0.0587
_diffrn_reflns_limit_h_max 9
_diffrn_reflns_limit_h_min -9
_diffrn_reflns_limit_k_max 22
_diffrn_reflns_limit_k_min 0
_diffrn_reflns_limit_l_max 0
_diffrn_reflns_limit_l_min -25
_diffrn_reflns_number 6292
_diffrn_reflns_theta_max 25.03
_diffrn_reflns_theta_min 1.90
_diffrn_standards_decay_% 6.7
_diffrn_standards_interval_count 100
_diffrn_standards_interval_time 3600
_diffrn_standards_number 3
_exptl_absorpt_coefficient_mu 1.684
_exptl_absorpt_correction_T_max 0.9980
_exptl_absorpt_correction_T_min 0.6833
_exptl_absorpt_correction_type 'empirical via \y-scan North et al(1968)'
_exptl_crystal_colour light-yellow
_exptl_crystal_density_diffrn 1.414
_exptl_crystal_description irregular
_exptl_crystal_F_000 1552
_exptl_crystal_size_max 0.43
_exptl_crystal_size_mid 0.29
_exptl_crystal_size_min 0.23
_refine_diff_density_max 1.281
_refine_diff_density_min -1.145
_refine_diff_density_rms 0.141
_refine_ls_extinction_method none
_refine_ls_goodness_of_fit_all 1.106
_refine_ls_goodness_of_fit_obs 1.117
_refine_ls_matrix_type full
_refine_ls_number_parameters 405
_refine_ls_number_reflns 5356
_refine_ls_number_restraints 11
_refine_ls_restrained_S_all 1.562
_refine_ls_restrained_S_obs 1.118
_refine_ls_R_factor_all 0.1151
_refine_ls_R_factor_obs 0.0653
_refine_ls_shift/esd_max 0.120
_refine_ls_shift/esd_mean 0.003
_refine_ls_structure_factor_coef Fsqd
_refine_ls_weighting_details 'w=1/[\s^2^(Fo^2^)+(0.0409P)^2^+36.5780P] where P=(Fo^2^+2Fc^2^)/3'
_refine_ls_weighting_scheme calc
_refine_ls_wR_factor_all 0.2281
_refine_ls_wR_factor_obs 0.1360
_reflns_number_observed 4313
_reflns_number_total 6124
_reflns_observed_criterion >2sigma(I)
_cod_data_source_file ja984227u_1.cif
_cod_data_source_block C33.50H45B2N10Sm
_cod_depositor_comments
;
The following automatic conversions were performed:

'_refine_ls_weighting_scheme' value 'calc
w=1/[\s^2^(Fo^2^)+(0.0409P)^2^+36.5780P] where P=(Fo^2^+2Fc^2^)/3'
was changed to 'calc'. New tag '_refine_ls_weighting_details' was
created. The value of the new tag was set to
'w=1/[\s^2^(Fo^2^)+(0.0409P)^2^+36.5780P] where P=(Fo^2^+2Fc^2^)/3'.

Automatic conversion script
Id: cif_fix_values 3143 2015-03-26 13:38:13Z robertas 
;
_cod_original_formula_sum 'C33.50 H45 B2 N10 Sm'
_cod_database_code 4116506

loop_
_symmetry_equiv_pos_as_xyz
'x, y, z'
'-x, y+1/2, -z+1/2'
'-x, -y, -z'
'x, -y-1/2, z-1/2'

loop_
_atom_site_aniso_label
_atom_site_aniso_U_11
_atom_site_aniso_U_22
_atom_site_aniso_U_33
_atom_site_aniso_U_23
_atom_site_aniso_U_13
_atom_site_aniso_U_12
Sm1 0.0332(2) 0.0380(3) 0.0384(3) 0.0096(3) 0.0042(2) -0.0004(3)
N1 0.046(5) 0.044(5) 0.041(5) 0.006(4) -0.002(4) 0.000(4)
N2 0.039(5) 0.038(5) 0.047(5) -0.002(4) 0.009(4) 0.003(4)
N3 0.033(4) 0.049(5) 0.055(6) 0.010(4) 0.004(4) 0.001(4)
N4 0.057(5) 0.044(6) 0.039(5) 0.005(4) 0.002(4) 0.001(4)
N5 0.051(5) 0.047(6) 0.055(6) 0.007(5) 0.015(4) 0.012(4)
N11 0.037(4) 0.030(5) 0.051(5) -0.001(4) 0.007(4) -0.011(4)
N21 0.040(5) 0.034(5) 0.047(5) 0.010(4) 0.009(4) -0.005(4)
N31 0.041(4) 0.041(5) 0.035(5) 0.009(4) -0.004(4) 0.005(4)
N41 0.033(4) 0.037(5) 0.049(5) 0.011(4) 0.004(4) 0.002(4)
N51 0.047(5) 0.051(6) 0.042(5) 0.007(4) 0.009(4) -0.001(4)
C1 0.044(6) 0.053(7) 0.067(7) 0.012(6) 0.006(5) 0.018(6)
C2 0.046(6) 0.051(7) 0.047(6) 0.021(5) 0.003(5) 0.011(5)
C3 0.046(5) 0.034(5) 0.034(5) 0.016(5) -0.007(4) 0.007(5)
C4 0.058(7) 0.051(7) 0.043(6) 0.006(5) 0.002(5) -0.002(5)
C5 0.042(6) 0.056(8) 0.059(7) 0.019(6) -0.009(5) -0.006(5)
C11 0.053(6) 0.036(6) 0.059(7) 0.005(5) 0.018(5) -0.002(5)
C12 0.062(7) 0.035(6) 0.070(8) -0.002(6) 0.007(6) -0.014(5)
C13 0.048(6) 0.056(7) 0.056(7) -0.004(6) -0.008(5) -0.007(6)
C21 0.047(6) 0.056(7) 0.034(5) -0.008(5) 0.015(4) -0.009(5)
C22 0.078(8) 0.047(8) 0.059(8) -0.014(6) 0.032(6) -0.001(6)
C23 0.056(6) 0.046(7) 0.074(8) -0.004(7) 0.017(6) 0.001(6)
C31 0.054(7) 0.057(8) 0.057(8) 0.004(6) -0.013(6) 0.013(6)
C32 0.033(6) 0.081(9) 0.071(9) -0.001(7) -0.007(6) 0.016(6)
C33 0.031(5) 0.065(8) 0.067(8) -0.005(6) -0.006(5) 0.005(5)
C41 0.033(5) 0.030(6) 0.081(9) 0.006(6) 0.001(5) -0.002(4)
C42 0.033(5) 0.030(6) 0.106(11) 0.006(6) -0.001(6) -0.005(5)
C43 0.056(7) 0.055(7) 0.044(7) -0.005(6) -0.008(5) 0.002(6)
C51 0.057(7) 0.074(9) 0.050(7) -0.013(7) 0.020(5) -0.007(7)
C52 0.064(8) 0.080(10) 0.074(9) -0.026(8) 0.017(7) 0.010(7)
C53 0.056(7) 0.035(6) 0.078(9) -0.004(6) 0.012(6) 0.004(5)
C111 0.120(12) 0.071(9) 0.056(8) -0.010(7) 0.025(8) -0.045(9)
C131 0.106(11) 0.072(9) 0.044(7) -0.011(7) -0.006(7) -0.014(8)
C211 0.088(9) 0.084(9) 0.030(6) -0.010(6) 0.020(6) -0.017(7)
C231 0.103(11) 0.041(8) 0.101(12) 0.000(7) 0.036(9) 0.018(7)
C311 0.091(10) 0.100(12) 0.066(9) 0.030(8) -0.026(8) 0.025(9)
C331 0.012(5) 0.114(11) 0.101(10) 0.023(8) 0.023(5) 0.017(6)
C411 0.057(8) 0.063(9) 0.114(12) 0.039(8) 0.002(8) -0.020(7)
C431 0.080(9) 0.064(9) 0.078(10) -0.005(7) -0.017(7) -0.004(7)
C511 0.109(12) 0.098(12) 0.080(10) 0.006(9) 0.061(9) -0.006(10)
C531 0.097(11) 0.046(8) 0.100(12) 0.006(8) 0.006(9) 0.019(7)
B1 0.045(7) 0.051(8) 0.032(6) 0.016(5) 0.008(5) -0.004(6)
B2 0.051(7) 0.053(8) 0.028(6) 0.017(6) 0.006(5) -0.003(6)

loop_
_atom_site_label
_atom_site_type_symbol
_atom_site_fract_x
_atom_site_fract_y
_atom_site_fract_z
_atom_site_U_iso_or_equiv
_atom_site_thermal_displace_type
_atom_site_occupancy
_atom_site_calc_flag
_atom_site_refinement_flags
Sm1 Sm 0.11644(6) 0.21023(3) 0.24248(2) 0.0365(2) Uani 1 d .
N1 N -0.0031(10) 0.0963(4) 0.2617(4) 0.044(2) Uani 1 d .
N2 N 0.0090(9) 0.2343(4) 0.3468(4) 0.041(2) Uani 1 d .
N3 N 0.3191(9) 0.1549(4) 0.3198(4) 0.046(2) Uani 1 d .
N4 N 0.3155(11) 0.3059(4) 0.2492(4) 0.047(2) Uani 1 d .
N5 N 0.3149(10) 0.1740(5) 0.1647(4) 0.050(2) Uani 1 d .
N11 N -0.0052(9) 0.0756(4) 0.3232(4) 0.039(2) Uani 1 d .
N21 N 0.0006(9) 0.1822(4) 0.3888(4) 0.040(2) Uani 1 d .
N31 N 0.2594(9) 0.1220(4) 0.3699(4) 0.039(2) Uani 1 d .
N41 N 0.3559(9) 0.3269(4) 0.1913(4) 0.040(2) Uani 1 d .
N51 N 0.3477(10) 0.2237(4) 0.1238(4) 0.046(2) Uani 1 d .
C1 C -0.1492(12) 0.2822(6) 0.1952(5) 0.054(3) Uani 1 d .
H1 H -0.2389(12) 0.2976(6) 0.2189(5) 0.065 Uiso 1 calc R
C2 C -0.0085(12) 0.3182(6) 0.1854(5) 0.048(3) Uani 1 d .
H2 H 0.0119(12) 0.3642(6) 0.1993(5) 0.057 Uiso 1 calc R
C3 C 0.0855(11) 0.2832(5) 0.1431(4) 0.039(2) Uani 1 d .
C4 C -0.0053(13) 0.2251(5) 0.1258(5) 0.051(3) Uani 1 d .
H4 H 0.0159(13) 0.1954(5) 0.0910(5) 0.061 Uiso 1 calc R
C5 C -0.1474(13) 0.2249(6) 0.1585(5) 0.053(3) Uani 1 d .
H5 H -0.2361(13) 0.1929(6) 0.1521(5) 0.063 Uiso 1 calc R
C11 C -0.0851(13) 0.0174(5) 0.3268(5) 0.049(3) Uani 1 d .
C12 C -0.1338(14) -0.0001(5) 0.2639(6) 0.055(3) Uani 1 d .
H12 H -0.1926(14) -0.0373(5) 0.2499(6) 0.067 Uiso 1 calc R
C13 C -0.0765(13) 0.0487(6) 0.2299(5) 0.054(3) Uani 1 d .
C21 C -0.0693(12) 0.2030(6) 0.4407(4) 0.045(3) Uani 1 d .
C22 C -0.1058(15) 0.2706(6) 0.4316(6) 0.060(3) Uani 1 d .
H22 H -0.1547(15) 0.2987(6) 0.4592(6) 0.072 Uiso 1 calc R
C23 C -0.0560(13) 0.2876(6) 0.3744(6) 0.058(3) Uani 1 d .
C31 C 0.3832(14) 0.1013(6) 0.4092(6) 0.057(3) Uani 1 d .
C32 C 0.5212(13) 0.1191(7) 0.3823(6) 0.062(3) Uani 1 d .
H32 H 0.6254(13) 0.1097(7) 0.3981(6) 0.075 Uiso 1 calc R
C33 C 0.4796(12) 0.1534(6) 0.3281(6) 0.055(3) Uani 1 d .
C41 C 0.4694(12) 0.3751(5) 0.1991(6) 0.048(3) Uani 1 d .
C42 C 0.5052(12) 0.3820(5) 0.2604(7) 0.057(3) Uani 1 d .
H42 H 0.5812(12) 0.4111(5) 0.2791(7) 0.068 Uiso 1 calc R
C43 C 0.4088(14) 0.3381(6) 0.2911(5) 0.052(3) Uani 1 d .
C51 C 0.4412(14) 0.2005(7) 0.0807(5) 0.060(3) Uani 1 d .
C52 C 0.4715(15) 0.1336(7) 0.0955(6) 0.072(4) Uani 1 d .
H52 H 0.5337(15) 0.1040(7) 0.0739(6) 0.086 Uiso 1 calc R
C53 C 0.3916(14) 0.1196(5) 0.1483(6) 0.056(3) Uani 1 d .
C111 C -0.1079(18) -0.0206(7) 0.3847(6) 0.082(5) Uani 1 d .
H11A H -0.0618(18) 0.0038(7) 0.4200(6) 0.122 Uiso 1 calc R
H11B H -0.0559(18) -0.0633(7) 0.3825(6) 0.122 Uiso 1 calc R
H11C H -0.2209(18) -0.0271(7) 0.3892(6) 0.122 Uiso 1 calc R
C131 C -0.0935(17) 0.0522(7) 0.1602(5) 0.075(4) Uani 1 d .
H13A H -0.0422(17) 0.0920(7) 0.1464(5) 0.112 Uiso 1 calc R
H13B H -0.2055(17) 0.0531(7) 0.1465(5) 0.112 Uiso 1 calc R
H13C H -0.0435(17) 0.0138(7) 0.1429(5) 0.112 Uiso 1 calc R
C211 C -0.0922(16) 0.1594(7) 0.4959(5) 0.066(4) Uani 1 d .
H21A H -0.0548(16) 0.1151(7) 0.4876(5) 0.100 Uiso 1 calc R
H21B H -0.2044(16) 0.1578(7) 0.5037(5) 0.100 Uiso 1 calc R
H21C H -0.0323(16) 0.1772(7) 0.5318(5) 0.100 Uiso 1 calc R
C231 C -0.0647(18) 0.3537(6) 0.3429(7) 0.081(4) Uani 1 d .
H23A H -0.0201(18) 0.3503(6) 0.3029(7) 0.121 Uiso 1 calc R
H23B H -0.0047(18) 0.3859(6) 0.3680(7) 0.121 Uiso 1 calc R
H23C H -0.1751(18) 0.3677(6) 0.3373(7) 0.121 Uiso 1 calc R
C311 C 0.3567(17) 0.0643(8) 0.4679(6) 0.087(5) Uani 1 d .
H31A H 0.2433(17) 0.0604(8) 0.4727(6) 0.131 Uiso 1 calc R
H31B H 0.4063(17) 0.0882(8) 0.5028(6) 0.131 Uiso 1 calc R
H31C H 0.4034(17) 0.0206(8) 0.4659(6) 0.131 Uiso 1 calc R
C331 C 0.5892(11) 0.1835(7) 0.2852(6) 0.075(4) Uani 1 d .
H33A H 0.5277(11) 0.2041(7) 0.2511(6) 0.112 Uiso 1 calc R
H33B H 0.6569(11) 0.1494(7) 0.2694(6) 0.112 Uiso 1 calc R
H33C H 0.6547(11) 0.2165(7) 0.3070(6) 0.112 Uiso 1 calc R
C411 C 0.5451(15) 0.4070(7) 0.1445(7) 0.078(4) Uani 1 d .
H41A H 0.4913(15) 0.3916(7) 0.1063(7) 0.118 Uiso 1 calc R
H41B H 0.6569(15) 0.3950(7) 0.1454(7) 0.118 Uiso 1 calc R
H41C H 0.5354(15) 0.4547(7) 0.1472(7) 0.118 Uiso 1 calc R
C431 C 0.3992(17) 0.3271(7) 0.3592(6) 0.075(4) Uani 1 d .
H43A H 0.3206(17) 0.2931(7) 0.3659(6) 0.112 Uiso 1 calc R
H43B H 0.3684(17) 0.3679(7) 0.3786(6) 0.112 Uiso 1 calc R
H43C H 0.5024(17) 0.3130(7) 0.3771(6) 0.112 Uiso 1 calc R
C511 C 0.4982(19) 0.2407(8) 0.0296(7) 0.093(5) Uani 1 d .
H51A H 0.4561(19) 0.2852(8) 0.0320(7) 0.140 Uiso 1 calc R
H51B H 0.4623(19) 0.2210(8) -0.0096(7) 0.140 Uiso 1 calc R
H51C H 0.6137(19) 0.2422(8) 0.0330(7) 0.140 Uiso 1 calc R
C531 C 0.3829(18) 0.0563(6) 0.1830(7) 0.081(4) Uani 1 d .
H53A H 0.3178(18) 0.0624(6) 0.2179(7) 0.121 Uiso 1 calc R
H53B H 0.4893(18) 0.0428(6) 0.1977(7) 0.121 Uiso 1 calc R
H53C H 0.3358(18) 0.0224(6) 0.1559(7) 0.121 Uiso 1 calc R
B1 B 0.0766(14) 0.1142(6) 0.3775(5) 0.042(3) Uani 1 d .
H1A H 0.0650(14) 0.0874(6) 0.4151(5) 0.051 Uiso 1 calc R
B2 B 0.2705(14) 0.2956(7) 0.1317(5) 0.044(3) Uani 1 d .
H2A H 0.2829(14) 0.3236(7) 0.0948(5) 0.053 Uiso 1 calc R
C1S C 0.0948(35) 0.9435(10) 0.0021(18) 0.284(19) Uiso 1 d D
C2S C 0.0760(38) 1.0612(9) 0.0023(18) 0.276(18) Uiso 1 d D
C3S C 0.1819(25) 1.0046(19) 0.0028(15) 0.324(22) Uiso 1 d D
C4S C 0.3456(23) 1.0096(34) 0.0015(34) 0.313(43) Uiso 0.50 d PD

loop_
_atom_type_symbol
_atom_type_description
_atom_type_scat_dispersion_real
_atom_type_scat_dispersion_imag
_atom_type_scat_source
C C 0.0033 0.0016 'International Tables Vol C Tables 4.2.6.8 and 6.1.1.4'
H H 0.0000 0.0000 'International Tables Vol C Tables 4.2.6.8 and 6.1.1.4'
N N 0.0061 0.0033 'International Tables Vol C Tables 4.2.6.8 and 6.1.1.4'
B B 0.0013 0.0007 'International Tables Vol C Tables 4.2.6.8 and 6.1.1.4'
Sm Sm -0.1638 3.4418 'International Tables Vol C Tables 4.2.6.8 and 6.1.1.4'

loop_
_geom_angle_atom_site_label_1
_geom_angle_atom_site_label_2
_geom_angle_atom_site_label_3
_geom_angle
_geom_angle_site_symmetry_1
N2 Sm1 N4 94.2(3) .
N2 Sm1 N5 158.3(3) .
N4 Sm1 N5 78.5(3) .
N2 Sm1 N1 82.0(3) .
N4 Sm1 N1 159.2(3) .
N5 Sm1 N1 97.5(3) .
N2 Sm1 N3 76.2(3) .
N4 Sm1 N3 83.5(3) .
N5 Sm1 N3 82.6(3) .
N1 Sm1 N3 75.7(3) .
N2 Sm1 C3 127.3(3) .
N4 Sm1 C3 69.5(3) .
N5 Sm1 C3 69.6(3) .
N1 Sm1 C3 128.6(3) .
N3 Sm1 C3 144.2(3) .
N2 Sm1 C4 133.1(3) .
N4 Sm1 C4 100.2(3) .
N5 Sm1 C4 68.6(3) .
N1 Sm1 C4 97.2(3) .
N3 Sm1 C4 149.4(3) .
C3 Sm1 C4 31.4(3) .
N2 Sm1 C2 95.9(3) .
N4 Sm1 C2 69.4(3) .
N5 Sm1 C2 100.4(3) .
N1 Sm1 C2 131.3(3) .
N3 Sm1 C2 151.3(3) .
C3 Sm1 C2 31.4(3) .
C4 Sm1 C2 50.3(4) .
N2 Sm1 C5 104.3(3) .
N4 Sm1 C5 116.5(3) .
N5 Sm1 C5 97.2(3) .
N1 Sm1 C5 84.1(3) .
N3 Sm1 C5 159.6(3) .
C3 Sm1 C5 50.9(3) .
C4 Sm1 C5 30.1(3) .
C2 Sm1 C5 49.0(3) .
N2 Sm1 C1 84.5(3) .
N4 Sm1 C1 97.6(3) .
N5 Sm1 C1 116.5(3) .
N1 Sm1 C1 102.4(3) .
N3 Sm1 C1 160.7(3) .
C3 Sm1 C1 51.0(3) .
C4 Sm1 C1 49.5(3) .
C2 Sm1 C1 29.8(3) .
C5 Sm1 C1 29.1(3) .
C13 N1 N11 104.2(8) .
C13 N1 Sm1 138.6(8) .
N11 N1 Sm1 117.1(6) .
C23 N2 N21 105.6(8) .
C23 N2 Sm1 136.0(7) .
N21 N2 Sm1 118.3(6) .
C33 N3 N31 106.9(9) .
C33 N3 Sm1 135.4(7) .
N31 N3 Sm1 117.3(5) .
C43 N4 N41 107.4(9) .
C43 N4 Sm1 139.8(8) .
N41 N4 Sm1 112.2(6) .
C53 N5 N51 107.9(9) .
C53 N5 Sm1 139.4(8) .
N51 N5 Sm1 112.5(6) .
C11 N11 N1 110.6(8) .
C11 N11 B1 126.4(9) .
N1 N11 B1 123.1(8) .
C21 N21 N2 110.4(8) .
C21 N21 B1 127.5(9) .
N2 N21 B1 121.9(8) .
C31 N31 N3 109.5(8) .
C31 N31 B1 128.2(9) .
N3 N31 B1 122.3(7) .
C41 N41 N4 108.4(9) .
C41 N41 B2 131.9(9) .
N4 N41 B2 119.7(8) .
C51 N51 N5 110.1(9) .
C51 N51 B2 130.5(9) .
N5 N51 B2 119.4(8) .
C5 C1 C2 107.3(10) .
C5 C1 Sm1 75.1(6) .
C2 C1 Sm1 70.6(6) .
C1 C2 C3 110.1(10) .
C1 C2 Sm1 79.6(6) .
C3 C2 Sm1 71.3(5) .
C2 C3 C4 105.3(9) .
C2 C3 B2 126.8(10) .
C4 C3 B2 126.1(10) .
C2 C3 Sm1 77.4(5) .
C4 C3 Sm1 77.1(6) .
B2 C3 Sm1 99.8(6) .
C5 C4 C3 108.7(10) .
C5 C4 Sm1 79.2(6) .
C3 C4 Sm1 71.4(5) .
C1 C5 C4 108.6(10) .
C1 C5 Sm1 75.8(6) .
C4 C5 Sm1 70.7(6) .
N11 C11 C12 105.6(9) .
N11 C11 C111 125.8(11) .
C12 C11 C111 128.6(10) .
C13 C12 C11 104.4(10) .
N1 C13 C12 115.1(11) .
N1 C13 C131 120.1(11) .
C12 C13 C131 124.8(11) .
N21 C21 C22 106.5(9) .
N21 C21 C211 123.8(10) .
C22 C21 C211 129.7(10) .
C23 C22 C21 106.9(10) .
N2 C23 C22 110.6(11) .
N2 C23 C231 120.9(10) .
C22 C23 C231 128.5(11) .
N31 C31 C32 106.6(10) .
N31 C31 C311 122.0(11) .
C32 C31 C311 131.4(11) .
C31 C32 C33 108.4(10) .
N3 C33 C32 108.6(10) .
N3 C33 C331 124.3(11) .
C32 C33 C331 127.1(10) .
C42 C41 N41 107.8(10) .
C42 C41 C411 130.0(10) .
N41 C41 C411 121.9(11) .
C41 C42 C43 107.7(10) .
N4 C43 C42 108.6(11) .
N4 C43 C431 122.1(11) .
C42 C43 C431 129.2(11) .
N51 C51 C52 106.4(11) .
N51 C51 C511 124.2(12) .
C52 C51 C511 129.4(11) .
C53 C52 C51 107.0(10) .
N5 C53 C52 108.7(11) .
N5 C53 C531 122.2(11) .
C52 C53 C531 129.1(12) .
N11 B1 N21 113.9(9) .
N11 B1 N31 111.4(8) .
N21 B1 N31 110.3(8) .
N41 B2 N51 106.7(8) .
N41 B2 C3 109.3(8) .
N51 B2 C3 106.1(9) .
C2S C1S C3S 124.4(10) 3_575
C1S C2S C3S 124.1(10) 3_575
C4S C3S C2S 123.8(18) .
C4S C3S C1S 124.7(18) .
C2S C3S C1S 111.4(13) .

loop_
_geom_bond_atom_site_label_1
_geom_bond_atom_site_label_2
_geom_bond_distance
_geom_bond_site_symmetry_2
Sm1 N2 2.511(8) .
Sm1 N4 2.529(9) .
Sm1 N5 2.530(8) .
Sm1 N1 2.531(8) .
Sm1 N3 2.542(8) .
Sm1 C3 2.584(9) .
Sm1 C4 2.657(11) .
Sm1 C2 2.662(10) .
Sm1 C5 2.766(10) .
Sm1 C1 2.776(10) .
N1 C13 1.302(13) .
N1 N11 1.383(11) .
N2 C23 1.350(13) .
N2 N21 1.384(11) .
N3 C33 1.337(12) .
N3 N31 1.382(11) .
N4 C43 1.318(13) .
N4 N41 1.375(11) .
N5 C53 1.321(13) .
N5 N51 1.367(12) .
N11 C11 1.346(12) .
N11 B1 1.522(14) .
N21 C21 1.354(12) .
N21 B1 1.528(14) .
N31 C31 1.353(13) .
N31 B1 1.549(13) .
N41 C41 1.353(12) .
N41 B2 1.556(14) .
N51 C51 1.330(13) .
N51 B2 1.59(2) .
C1 C5 1.39(2) .
C1 C2 1.403(15) .
C2 C3 1.421(14) .
C3 C4 1.422(14) .
C3 B2 1.595(14) .
C4 C5 1.414(15) .
C11 C12 1.43(2) .
C11 C111 1.48(2) .
C12 C13 1.326(15) .
C13 C131 1.50(2) .
C21 C22 1.40(2) .
C21 C211 1.494(15) .
C22 C23 1.36(2) .
C23 C231 1.49(2) .
C31 C32 1.37(2) .
C31 C311 1.49(2) .
C32 C33 1.38(2) .
C33 C331 1.47(2) .
C41 C42 1.34(2) .
C41 C411 1.51(2) .
C42 C43 1.39(2) .
C43 C431 1.49(2) .
C51 C52 1.40(2) .
C51 C511 1.46(2) .
C52 C53 1.38(2) .
C53 C531 1.47(2) .
C1S C2S 1.42(2) 3_575
C1S C3S 1.42(2) .
C2S C1S 1.42(2) 3_575
C2S C3S 1.43(2) .
C3S C4S 1.37(2) .
